data_4316970
loop_
_publ_author_name
'Li-Cheng Song'
'Yu-Long Li'
'Ling Li'
'Zhen-Chao Gu'
'Qing-Mei Hu'

_publ_section_title
;
 Synthetic and Structural Investigations of Linear and Macrocyclic
 Nickel/Iron/Sulfur Cluster Complexes
;
_journal_name_full 'Inorganic Chemistry'
_journal_page_first 10174
_journal_page_last 10182
_journal_paper_doi 10.1021/ic101451y
_journal_volume 49
_journal_year 2010
_chemical_formula_sum 'C45.5 H33.5 Cl4.5 Fe4 Ni O12 P2 S6'
_chemical_formula_weight 1468.16
_chemical_name_systematic
; 
 ? 
;
_space_group_IT_number 15
_symmetry_cell_setting monoclinic
_symmetry_space_group_name_Hall '-C 2yc'
_symmetry_space_group_name_H-M 'C 1 2/c 1'
_atom_sites_solution_hydrogens geom
_atom_sites_solution_primary direct
_atom_sites_solution_secondary difmap
_audit_creation_method SHELXL-97
_cell_angle_alpha 90.00
_cell_angle_beta 98.52(3)
_cell_angle_gamma 90.00
_cell_formula_units_Z 8
_cell_length_a 20.511(4)
_cell_length_b 18.674(4)
_cell_length_c 30.382(6)
_cell_measurement_reflns_used 16178
_cell_measurement_temperature 113(2)
_cell_measurement_theta_max 27.891
_cell_measurement_theta_min 2.284
_cell_volume 11509(4)
_computing_cell_refinement 'Bruker XSCANS'
_computing_data_collection 'Bruker XSCANS'
_computing_data_reduction 'Bruker SHELXTL'
_computing_molecular_graphics 'Bruker SHELXTL'
_computing_publication_material 'Bruker SHELXTL'
_computing_structure_refinement 'SHELXL-97 (Sheldrick, 1997)'
_computing_structure_solution 'SHELXS-97 (Sheldrick, 1990)'
_diffrn_ambient_temperature 113(2)
_diffrn_measured_fraction_theta_full 0.998
_diffrn_measured_fraction_theta_max 0.998
_diffrn_measurement_device_type 'Bruker P4'
_diffrn_measurement_method '\w scans'
_diffrn_radiation_monochromator graphite
_diffrn_radiation_source 'fine-focus sealed tube'
_diffrn_radiation_type MoK\a
_diffrn_radiation_wavelength 0.71073
_diffrn_reflns_av_R_equivalents 0.0588
_diffrn_reflns_av_sigmaI/netI 0.0517
_diffrn_reflns_limit_h_max 24
_diffrn_reflns_limit_h_min -23
_diffrn_reflns_limit_k_max 21
_diffrn_reflns_limit_k_min -22
_diffrn_reflns_limit_l_max 26
_diffrn_reflns_limit_l_min -36
_diffrn_reflns_number 38169
_diffrn_reflns_theta_full 25.02
_diffrn_reflns_theta_max 25.02
_diffrn_reflns_theta_min 2.28
_exptl_absorpt_coefficient_mu 1.844
_exptl_absorpt_correction_T_max 0.8090
_exptl_absorpt_correction_T_min 0.7093
_exptl_absorpt_correction_type multi-scan
_exptl_absorpt_process_details crystalclear
_exptl_crystal_colour red
_exptl_crystal_density_diffrn 1.695
_exptl_crystal_density_method 'not measured'
_exptl_crystal_description block
_exptl_crystal_F_000 5896
_exptl_crystal_size_max 0.20
_exptl_crystal_size_mid 0.18
_exptl_crystal_size_min 0.12
_refine_diff_density_max 1.380
_refine_diff_density_min -1.140
_refine_diff_density_rms 0.111
_refine_ls_extinction_method none
_refine_ls_goodness_of_fit_ref 1.068
_refine_ls_hydrogen_treatment constr
_refine_ls_matrix_type full
_refine_ls_number_parameters 724
_refine_ls_number_reflns 10158
_refine_ls_number_restraints 96
_refine_ls_restrained_S_all 1.140
_refine_ls_R_factor_all 0.0567
_refine_ls_R_factor_gt 0.0475
_refine_ls_shift/su_max 0.000
_refine_ls_shift/su_mean 0.000
_refine_ls_structure_factor_coef Fsqd
_refine_ls_weighting_details 'calc w=1/[\s^2^(Fo^2^)+(0.0662P)^2^+27.5629P] where P=(Fo^2^+2Fc^2^)/3'
_refine_ls_weighting_scheme calc
_refine_ls_wR_factor_gt 0.1238
_refine_ls_wR_factor_ref 0.1308
_reflns_number_gt 8558
_reflns_number_total 10158
_reflns_threshold_expression >2sigma(I)
_cod_data_source_file ic101451y_si_001_1.cif
_cod_data_source_block 1
_cod_depositor_comments
;
The following automatic conversions were performed:

'_symmetry_cell_setting' value 'Monoclinic' changed to 'monoclinic'
according to the built-in table from CIF Core dictionary named
'cif_core.dic' version 2.4.1 from 2010-06-29.

Automatic conversion script
Id: cif_fix_values 1646 2011-03-28 12:23:43Z adriana 
;
_cod_original_cell_volume 11508(4)
_cod_original_formula_sum 'C45.50 H33.50 Cl4.50 Fe4 Ni O12 P2 S6'
_cod_database_code 4316970

loop_
_symmetry_equiv_pos_as_xyz
'x, y, z'
'-x, y, -z+1/2'
'x+1/2, y+1/2, z'
'-x+1/2, y+1/2, -z+1/2'
'-x, -y, -z'
'x, -y, z-1/2'
'-x+1/2, -y+1/2, -z'
'x+1/2, -y+1/2, z-1/2'

loop_
_atom_site_label
_atom_site_type_symbol
_atom_site_fract_x
_atom_site_fract_y
_atom_site_fract_z
_atom_site_U_iso_or_equiv
_atom_site_adp_type
_atom_site_occupancy
_atom_site_symmetry_multiplicity
_atom_site_calc_flag
_atom_site_refinement_flags
_atom_site_disorder_assembly
_atom_site_disorder_group
Fe1 Fe 0.33975(3) -0.11457(3) 0.07817(2) 0.02639(17) Uani 1 1 d . . .
Fe2 Fe 0.24428(4) -0.05020(4) 0.02604(2) 0.02923(18) Uani 1 1 d . . .
Fe3 Fe 0.20251(3) 0.24698(3) 0.11716(2) 0.02022(16) Uani 1 1 d . . .
Fe4 Fe 0.07365(3) 0.25344(3) 0.11310(2) 0.02095(16) Uani 1 1 d . . .
Ni1 Ni 0.16044(3) 0.00236(3) 0.169289(16) 0.01634(14) Uani 1 1 d . . .
P1 P 0.09166(5) -0.08404(6) 0.17433(3) 0.0186(2) Uani 1 1 d . . .
P2 P 0.17388(6) 0.01155(6) 0.24097(3) 0.0188(2) Uani 1 1 d . . .
S1 S 0.33534(6) 0.00262(6) 0.06265(4) 0.0291(3) Uani 1 1 d . . .
S2 S 0.26632(6) -0.08290(6) 0.12529(3) 0.0257(3) Uani 1 1 d . . .
S3 S 0.14382(5) -0.00566(6) 0.09505(3) 0.0226(2) Uani 1 1 d . . .
S4 S 0.12723(5) 0.20561(5) 0.06115(3) 0.0224(2) Uani 1 1 d . . .
S5 S 0.10210(5) 0.14625(5) 0.14773(4) 0.0231(2) Uani 1 1 d . . .
S6 S 0.23510(5) 0.08910(5) 0.16397(3) 0.0198(2) Uani 1 1 d . . .
O1 O 0.2803(2) -0.2587(2) 0.07604(17) 0.0631(13) Uani 1 1 d . . .
O2 O 0.45003(19) -0.1169(2) 0.15218(13) 0.0470(9) Uani 1 1 d . . .
O3 O 0.41758(19) -0.1514(2) 0.00843(12) 0.0448(9) Uani 1 1 d . . .
O4 O 0.2952(2) -0.0693(2) -0.05871(13) 0.0597(12) Uani 1 1 d . . .
O5 O 0.1751(2) 0.0808(2) -0.00808(12) 0.0626(13) Uani 1 1 d . . .
O6 O 0.1540(3) -0.1720(3) 0.00673(13) 0.0881(19) Uani 1 1 d . . .
O7 O 0.32426(18) 0.19263(19) 0.08863(12) 0.0411(9) Uani 1 1 d . . .
O8 O 0.24659(19) 0.30088(19) 0.20744(11) 0.0421(9) Uani 1 1 d . . .
O9 O 0.21595(17) 0.38924(17) 0.07707(11) 0.0364(8) Uani 1 1 d . . .
O10 O 0.05821(18) 0.39579(17) 0.07218(11) 0.0385(8) Uani 1 1 d . . .
O11 O -0.06365(18) 0.20638(19) 0.08684(12) 0.0436(9) Uani 1 1 d . . .
O12 O 0.06763(19) 0.30588(18) 0.20362(11) 0.0396(9) Uani 1 1 d . . .
C1 C 0.3035(3) -0.2030(3) 0.07675(19) 0.0436(13) Uani 1 1 d . . .
C2 C 0.4074(3) -0.1180(2) 0.12336(18) 0.0341(12) Uani 1 1 d . . .
C3 C 0.3867(3) -0.1366(2) 0.03510(17) 0.0324(11) Uani 1 1 d . . .
C4 C 0.2775(3) -0.0621(3) -0.02488(16) 0.0409(13) Uani 1 1 d . . .
C5 C 0.1992(3) 0.0291(3) 0.00530(15) 0.0415(13) Uani 1 1 d . . .
C6 C 0.1888(3) -0.1239(4) 0.01398(16) 0.0520(16) Uani 1 1 d . . .
C7 C 0.2774(2) 0.2130(2) 0.10056(15) 0.0290(10) Uani 1 1 d . . .
C8 C 0.2288(2) 0.2803(2) 0.17249(15) 0.0276(10) Uani 1 1 d . . .
C9 C 0.2095(2) 0.3341(2) 0.09203(14) 0.0254(10) Uani 1 1 d . . .
C10 C 0.0651(2) 0.3397(2) 0.08807(14) 0.0267(10) Uani 1 1 d . . .
C11 C -0.0108(2) 0.2249(2) 0.09638(15) 0.0269(10) Uani 1 1 d . . .
C12 C 0.0706(2) 0.2868(2) 0.16827(16) 0.0272(10) Uani 1 1 d . . .
C13 C 0.3919(3) 0.0313(3) 0.02493(18) 0.0401(13) Uani 1 1 d . . .
H13A H 0.3967 -0.0070 0.0040 0.048 Uiso 1 1 calc R . .
H13B H 0.3736 0.0725 0.0081 0.048 Uiso 1 1 calc R . .
C14 C 0.4584(3) 0.0503(3) 0.0498(2) 0.0574(17) Uani 1 1 d . . .
H14A H 0.4539 0.0886 0.0702 0.086 Uiso 1 1 calc R . .
H14B H 0.4869 0.0651 0.0291 0.086 Uiso 1 1 calc R . .
H14C H 0.4771 0.0092 0.0661 0.086 Uiso 1 1 calc R . .
C15 C 0.2132(2) -0.0449(2) 0.08421(14) 0.0235(9) Uani 1 1 d . . .
C16 C 0.1241(3) 0.2585(3) 0.01053(15) 0.0327(11) Uani 1 1 d . . .
H16A H 0.1253 0.3090 0.0180 0.039 Uiso 1 1 calc R . .
H16B H 0.1623 0.2478 -0.0037 0.039 Uiso 1 1 calc R . .
C17 C 0.0620(3) 0.2423(3) -0.02128(17) 0.0433(13) Uani 1 1 d . . .
H17A H 0.0601 0.1920 -0.0280 0.065 Uiso 1 1 calc R . .
H17B H 0.0621 0.2691 -0.0483 0.065 Uiso 1 1 calc R . .
H17C H 0.0242 0.2555 -0.0078 0.065 Uiso 1 1 calc R . .
C18 C 0.1830(2) 0.1556(2) 0.14564(13) 0.0198(9) Uani 1 1 d . . .
C19 C 0.1115(2) -0.1713(2) 0.15378(14) 0.0241(9) Uani 1 1 d . . .
C20 C 0.0951(2) -0.1869(2) 0.10865(14) 0.0286(10) Uani 1 1 d . . .
H20 H 0.0739 -0.1529 0.0892 0.034 Uiso 1 1 calc R . .
C21 C 0.1105(3) -0.2535(3) 0.09295(17) 0.0386(13) Uani 1 1 d . . .
H21 H 0.1003 -0.2639 0.0628 0.046 Uiso 1 1 calc R . .
C22 C 0.1405(3) -0.3041(3) 0.1216(2) 0.0469(14) Uani 1 1 d . . .
H22 H 0.1497 -0.3492 0.1110 0.056 Uiso 1 1 calc R . .
C23 C 0.1572(3) -0.2888(3) 0.16616(19) 0.0476(15) Uani 1 1 d . . .
H23 H 0.1777 -0.3233 0.1855 0.057 Uiso 1 1 calc R . .
C24 C 0.1437(3) -0.2221(3) 0.18204(16) 0.0347(11) Uani 1 1 d . . .
H24 H 0.1562 -0.2113 0.2120 0.042 Uiso 1 1 calc R . .
C25 C 0.0055(2) -0.0699(2) 0.15085(13) 0.0220(9) Uani 1 1 d . . .
C26 C -0.0384(2) -0.1265(2) 0.14235(15) 0.0279(10) Uani 1 1 d . . .
H26 H -0.0239 -0.1731 0.1484 0.033 Uiso 1 1 calc R . .
C27 C -0.1035(2) -0.1138(3) 0.12489(15) 0.0328(11) Uani 1 1 d . . .
H27 H -0.1325 -0.1521 0.1192 0.039 Uiso 1 1 calc R . .
C28 C -0.1259(2) -0.0451(3) 0.11577(15) 0.0326(11) Uani 1 1 d . . .
H28 H -0.1697 -0.0370 0.1036 0.039 Uiso 1 1 calc R . .
C29 C -0.0834(3) 0.0112(3) 0.12473(18) 0.0407(13) Uani 1 1 d . . .
H29 H -0.0984 0.0577 0.1191 0.049 Uiso 1 1 calc R . .
C30 C -0.0176(2) -0.0008(3) 0.14220(17) 0.0350(12) Uani 1 1 d . . .
H30 H 0.0110 0.0378 0.1481 0.042 Uiso 1 1 calc R . .
C31 C 0.0890(2) -0.0997(2) 0.23312(13) 0.0240(9) Uani 1 1 d . . .
H31 H 0.0640 -0.1367 0.2425 0.029 Uiso 1 1 calc R . .
C32 C 0.1240(2) -0.0564(2) 0.26221(14) 0.0245(10) Uani 1 1 d . . .
H32 H 0.1229 -0.0609 0.2926 0.029 Uiso 1 1 calc R . .
C33 C 0.1463(2) 0.0942(2) 0.26350(13) 0.0218(9) Uani 1 1 d . . .
C34 C 0.0847(3) 0.0992(3) 0.27607(15) 0.0339(11) Uani 1 1 d . . .
H34 H 0.0569 0.0596 0.2735 0.041 Uiso 1 1 calc R . .
C35 C 0.0636(3) 0.1635(3) 0.29260(17) 0.0416(13) Uani 1 1 d . . .
H35 H 0.0217 0.1667 0.3007 0.050 Uiso 1 1 calc R . .
C36 C 0.1040(3) 0.2217(3) 0.29690(16) 0.0409(13) Uani 1 1 d . . .
H36 H 0.0900 0.2642 0.3085 0.049 Uiso 1 1 calc R . .
C37 C 0.1655(3) 0.2179(3) 0.28416(16) 0.0375(12) Uani 1 1 d . . .
H37 H 0.1927 0.2580 0.2869 0.045 Uiso 1 1 calc R . .
C38 C 0.1872(2) 0.1546(2) 0.26723(15) 0.0291(10) Uani 1 1 d . . .
H38 H 0.2287 0.1523 0.2584 0.035 Uiso 1 1 calc R . .
C39 C 0.2559(2) -0.0029(2) 0.27109(14) 0.0210(9) Uani 1 1 d . . .
C40 C 0.3049(3) -0.0311(3) 0.24963(15) 0.0352(12) Uani 1 1 d . . .
H40 H 0.2962 -0.0408 0.2193 0.042 Uiso 1 1 calc R . .
C41 C 0.3665(3) -0.0448(3) 0.27266(17) 0.0459(14) Uani 1 1 d . . .
H41 H 0.3990 -0.0641 0.2579 0.055 Uiso 1 1 calc R . .
C42 C 0.3805(3) -0.0301(3) 0.31761(16) 0.0375(12) Uani 1 1 d . . .
H42 H 0.4225 -0.0389 0.3329 0.045 Uiso 1 1 calc R . .
C43 C 0.3325(3) -0.0026(2) 0.33975(16) 0.0332(11) Uani 1 1 d . . .
H43 H 0.3418 0.0067 0.3701 0.040 Uiso 1 1 calc R . .
C44 C 0.2698(2) 0.0114(2) 0.31685(14) 0.0272(10) Uani 1 1 d . . .
H44 H 0.2373 0.0302 0.3318 0.033 Uiso 1 1 calc R . .
Cl1 Cl 0.4021(3) 0.1620(4) 0.2296(2) 0.092(2) Uani 0.449(8) 1 d PDU A 1
Cl2 Cl 0.4872(3) 0.1669(4) 0.1533(2) 0.0549(13) Uani 0.449(8) 1 d PDU A 1
Cl3 Cl 0.4351(4) 0.0424(3) 0.1815(2) 0.100(2) Uani 0.449(8) 1 d PDU A 1
Cl1' Cl 0.38913(19) 0.2052(3) 0.20515(16) 0.0734(16) Uani 0.551(8) 1 d PDU A 2
Cl2' Cl 0.4930(5) 0.1710(6) 0.1672(4) 0.148(4) Uani 0.551(8) 1 d PDU A 2
Cl3' Cl 0.4361(3) 0.0538(3) 0.2029(3) 0.128(3) Uani 0.551(8) 1 d PDU A 2
C45 C 0.4184(3) 0.1334(3) 0.1764(2) 0.0149(16) Uani 0.50 1 d PDU . .
Cl4 Cl 0.0422(2) 0.9157(2) 0.98249(12) 0.0758(10) Uani 0.50 1 d PDU . .
Cl5 Cl 0.0133(2) 1.0631(2) 0.97206(15) 0.0806(11) Uani 0.50 1 d PDU . .
Cl6 Cl -0.0344(2) 0.9852(4) 1.03921(14) 0.1081(17) Uani 0.50 1 d PDU . .
C46 C -0.0206(6) 0.9776(5) 0.9835(3) 0.193(7) Uani 1 1 d DU . .

loop_
_atom_site_aniso_label
_atom_site_aniso_U_11
_atom_site_aniso_U_22
_atom_site_aniso_U_33
_atom_site_aniso_U_23
_atom_site_aniso_U_13
_atom_site_aniso_U_12
Fe1 0.0277(4) 0.0202(3) 0.0345(4) 0.0002(3) 0.0154(3) 0.0057(3)
Fe2 0.0387(4) 0.0321(4) 0.0195(3) 0.0014(3) 0.0132(3) 0.0078(3)
Fe3 0.0176(3) 0.0161(3) 0.0271(3) 0.0044(2) 0.0038(2) -0.0013(2)
Fe4 0.0186(3) 0.0156(3) 0.0286(3) 0.0041(2) 0.0036(2) 0.0033(2)
Ni1 0.0164(3) 0.0166(3) 0.0170(3) 0.00076(19) 0.0057(2) 0.0003(2)
P1 0.0196(6) 0.0181(5) 0.0192(5) -0.0027(4) 0.0062(4) -0.0019(4)
P2 0.0208(6) 0.0178(5) 0.0184(5) -0.0004(4) 0.0047(4) -0.0016(4)
S1 0.0380(7) 0.0207(6) 0.0316(6) 0.0030(4) 0.0147(5) 0.0055(5)
S2 0.0273(6) 0.0287(6) 0.0224(5) 0.0025(4) 0.0081(4) 0.0113(5)
S3 0.0222(6) 0.0272(6) 0.0189(5) 0.0021(4) 0.0043(4) 0.0066(4)
S4 0.0224(6) 0.0186(5) 0.0262(5) 0.0033(4) 0.0035(4) 0.0007(4)
S5 0.0175(6) 0.0179(5) 0.0353(6) 0.0081(4) 0.0084(4) 0.0030(4)
S6 0.0160(5) 0.0177(5) 0.0262(5) 0.0053(4) 0.0049(4) 0.0018(4)
O1 0.055(3) 0.029(2) 0.116(4) -0.012(2) 0.046(3) -0.0109(19)
O2 0.030(2) 0.051(2) 0.058(2) 0.0122(18) -0.0013(18) 0.0116(18)
O3 0.043(2) 0.046(2) 0.052(2) -0.0107(17) 0.0299(19) 0.0042(18)
O4 0.102(4) 0.048(2) 0.038(2) -0.0004(18) 0.042(2) 0.009(2)
O5 0.089(4) 0.068(3) 0.033(2) 0.020(2) 0.019(2) 0.046(3)
O6 0.122(5) 0.110(4) 0.032(2) -0.015(2) 0.012(2) -0.068(4)
O7 0.030(2) 0.044(2) 0.054(2) 0.0106(17) 0.0209(17) 0.0048(17)
O8 0.047(2) 0.041(2) 0.036(2) -0.0050(16) -0.0012(16) -0.0089(18)
O9 0.035(2) 0.0233(18) 0.050(2) 0.0114(15) 0.0040(15) -0.0060(15)
O10 0.043(2) 0.0216(18) 0.051(2) 0.0117(15) 0.0057(16) 0.0079(15)
O11 0.025(2) 0.040(2) 0.063(2) 0.0050(17) -0.0005(17) -0.0012(17)
O12 0.050(2) 0.037(2) 0.033(2) -0.0010(15) 0.0076(16) 0.0078(17)
C1 0.040(3) 0.033(3) 0.065(4) -0.006(3) 0.033(3) 0.007(3)
C2 0.032(3) 0.021(2) 0.054(3) 0.007(2) 0.023(2) 0.007(2)
C3 0.031(3) 0.024(2) 0.046(3) -0.002(2) 0.015(2) 0.004(2)
C4 0.063(4) 0.034(3) 0.030(3) 0.002(2) 0.019(2) 0.005(3)
C5 0.049(3) 0.060(4) 0.018(2) 0.002(2) 0.014(2) 0.014(3)
C6 0.070(4) 0.068(4) 0.020(3) -0.010(3) 0.012(2) -0.018(4)
C7 0.028(3) 0.025(2) 0.034(3) 0.0111(19) 0.006(2) -0.003(2)
C8 0.025(3) 0.023(2) 0.035(3) 0.005(2) 0.0049(19) -0.0036(19)
C9 0.017(2) 0.028(2) 0.031(2) 0.0021(19) 0.0030(17) -0.0031(19)
C10 0.025(3) 0.024(2) 0.031(2) 0.0004(19) 0.0033(18) 0.0020(19)
C11 0.025(3) 0.019(2) 0.035(3) 0.0061(18) 0.0021(19) 0.004(2)
C12 0.024(3) 0.020(2) 0.038(3) 0.0061(19) 0.0057(19) 0.0054(19)
C13 0.051(4) 0.026(3) 0.049(3) 0.006(2) 0.028(3) 0.000(2)
C14 0.055(4) 0.045(3) 0.078(4) 0.010(3) 0.027(3) -0.009(3)
C15 0.027(3) 0.022(2) 0.023(2) -0.0011(17) 0.0083(17) 0.0024(19)
C16 0.034(3) 0.034(3) 0.031(3) 0.009(2) 0.008(2) 0.004(2)
C17 0.043(3) 0.054(3) 0.032(3) 0.005(2) 0.000(2) 0.006(3)
C18 0.016(2) 0.020(2) 0.024(2) 0.0013(16) 0.0036(16) 0.0020(17)
C19 0.022(2) 0.020(2) 0.033(2) -0.0058(18) 0.0119(18) -0.0020(18)
C20 0.035(3) 0.024(2) 0.028(2) -0.0046(18) 0.0095(19) 0.001(2)
C21 0.046(3) 0.037(3) 0.038(3) -0.014(2) 0.020(2) -0.003(2)
C22 0.046(4) 0.027(3) 0.070(4) -0.014(3) 0.017(3) 0.007(2)
C23 0.045(4) 0.028(3) 0.065(4) -0.003(2) -0.008(3) 0.015(2)
C24 0.034(3) 0.029(3) 0.038(3) -0.005(2) -0.005(2) 0.003(2)
C25 0.020(2) 0.027(2) 0.020(2) -0.0026(17) 0.0063(16) -0.0009(18)
C26 0.028(3) 0.021(2) 0.036(2) -0.0077(18) 0.0077(19) -0.0022(19)
C27 0.027(3) 0.038(3) 0.034(3) -0.014(2) 0.0058(19) -0.010(2)
C28 0.022(3) 0.049(3) 0.027(2) -0.004(2) 0.0031(18) -0.003(2)
C29 0.029(3) 0.033(3) 0.058(3) 0.008(2) 0.002(2) 0.002(2)
C30 0.022(3) 0.027(3) 0.055(3) 0.002(2) 0.002(2) -0.005(2)
C31 0.025(3) 0.025(2) 0.024(2) 0.0016(17) 0.0104(17) -0.0021(19)
C32 0.029(3) 0.025(2) 0.020(2) -0.0005(17) 0.0079(17) -0.0030(19)
C33 0.024(2) 0.023(2) 0.018(2) -0.0025(16) 0.0041(16) 0.0035(18)
C34 0.034(3) 0.032(3) 0.037(3) -0.006(2) 0.010(2) 0.002(2)
C35 0.035(3) 0.044(3) 0.050(3) -0.006(2) 0.020(2) 0.012(3)
C36 0.057(4) 0.033(3) 0.034(3) -0.008(2) 0.011(2) 0.017(3)
C37 0.050(4) 0.022(2) 0.041(3) -0.006(2) 0.007(2) -0.004(2)
C38 0.029(3) 0.026(2) 0.034(2) -0.0046(19) 0.0085(19) 0.003(2)
C39 0.022(2) 0.017(2) 0.024(2) 0.0033(16) 0.0039(17) 0.0012(17)
C40 0.037(3) 0.045(3) 0.024(2) 0.006(2) 0.005(2) 0.019(2)
C41 0.037(3) 0.066(4) 0.036(3) 0.015(3) 0.012(2) 0.028(3)
C42 0.028(3) 0.043(3) 0.039(3) 0.013(2) -0.002(2) 0.009(2)
C43 0.042(3) 0.024(2) 0.031(2) -0.0006(19) -0.006(2) 0.001(2)
C44 0.030(3) 0.026(2) 0.025(2) -0.0004(18) 0.0007(18) 0.001(2)
Cl1 0.071(3) 0.089(4) 0.111(4) -0.045(4) -0.001(3) 0.008(3)
Cl2 0.061(3) 0.050(3) 0.057(2) -0.0080(18) 0.0172(18) -0.026(2)
Cl3 0.119(5) 0.109(4) 0.086(4) -0.035(3) 0.060(4) -0.054(3)
Cl1' 0.055(2) 0.084(3) 0.082(3) -0.033(2) 0.0127(17) -0.0020(19)
Cl2' 0.174(6) 0.098(5) 0.185(7) 0.020(5) 0.070(5) -0.042(4)
Cl3' 0.113(4) 0.100(4) 0.152(5) 0.097(4) -0.047(4) -0.023(3)
C45 0.006(4) 0.010(3) 0.027(4) -0.002(3) -0.003(3) 0.000(3)
Cl4 0.084(3) 0.071(2) 0.072(2) -0.0036(18) 0.0124(18) -0.019(2)
Cl5 0.079(3) 0.078(3) 0.089(3) 0.001(2) 0.027(2) 0.000(2)
Cl6 0.086(3) 0.180(5) 0.067(3) 0.032(3) 0.038(2) 0.036(3)
C46 0.202(11) 0.219(11) 0.168(10) 0.044(8) 0.057(8) -0.034(9)

loop_
_atom_type_symbol
_atom_type_description
_atom_type_scat_dispersion_real
_atom_type_scat_dispersion_imag
_atom_type_scat_source
C C 0.0033 0.0016 'International Tables Vol C Tables 4.2.6.8 and 6.1.1.4'
H H 0.0000 0.0000 'International Tables Vol C Tables 4.2.6.8 and 6.1.1.4'
O O 0.0106 0.0060 'International Tables Vol C Tables 4.2.6.8 and 6.1.1.4'
P P 0.1023 0.0942 'International Tables Vol C Tables 4.2.6.8 and 6.1.1.4'
S S 0.1246 0.1234 'International Tables Vol C Tables 4.2.6.8 and 6.1.1.4'
Cl Cl 0.1484 0.1585 'International Tables Vol C Tables 4.2.6.8 and 6.1.1.4'
Fe Fe 0.3463 0.8444 'International Tables Vol C Tables 4.2.6.8 and 6.1.1.4'
Ni Ni 0.3393 1.1124 'International Tables Vol C Tables 4.2.6.8 and 6.1.1.4'

loop_
_geom_angle_atom_site_label_1
_geom_angle_atom_site_label_2
_geom_angle_atom_site_label_3
_geom_angle
_geom_angle_site_symmetry_1
_geom_angle_site_symmetry_3
_geom_angle_publ_flag
C3 Fe1 C2 96.4(2) . . ?
C3 Fe1 C1 92.1(2) . . ?
C2 Fe1 C1 104.7(2) . . ?
C3 Fe1 S1 94.63(15) . . ?
C2 Fe1 S1 101.40(15) . . ?
C1 Fe1 S1 152.1(2) . . ?
C3 Fe1 S2 171.40(17) . . ?
C2 Fe1 S2 92.08(15) . . ?
C1 Fe1 S2 86.82(16) . . ?
S1 Fe1 S2 82.54(5) . . ?
C3 Fe1 Fe2 95.67(16) . . ?
C2 Fe1 Fe2 153.94(15) . . ?
C1 Fe1 Fe2 97.8(2) . . ?
S1 Fe1 Fe2 54.61(4) . . ?
S2 Fe1 Fe2 76.05(4) . . ?
C6 Fe2 C4 92.3(2) . . ?
C6 Fe2 C5 106.3(3) . . ?
C4 Fe2 C5 92.3(2) . . ?
C6 Fe2 C15 86.6(2) . . ?
C4 Fe2 C15 174.5(2) . . ?
C5 Fe2 C15 93.13(19) . . ?
C6 Fe2 S1 153.3(2) . . ?
C4 Fe2 S1 95.0(2) . . ?
C5 Fe2 S1 99.1(2) . . ?
C15 Fe2 S1 83.70(14) . . ?
C6 Fe2 Fe1 99.6(2) . . ?
C4 Fe2 Fe1 96.86(19) . . ?
C5 Fe2 Fe1 152.11(19) . . ?
C15 Fe2 Fe1 78.05(13) . . ?
S1 Fe2 Fe1 54.01(4) . . ?
C8 Fe3 C7 103.5(2) . . ?
C8 Fe3 C9 92.98(19) . . ?
C7 Fe3 C9 94.3(2) . . ?
C8 Fe3 C18 86.66(18) . . ?
C7 Fe3 C18 93.11(18) . . ?
C9 Fe3 C18 172.48(19) . . ?
C8 Fe3 S4 154.10(16) . . ?
C7 Fe3 S4 100.63(15) . . ?
C9 Fe3 S4 94.44(14) . . ?
C18 Fe3 S4 82.79(12) . . ?
C8 Fe3 Fe4 100.83(16) . . ?
C7 Fe3 Fe4 153.55(15) . . ?
C9 Fe3 Fe4 94.63(14) . . ?
C18 Fe3 Fe4 78.08(12) . . ?
S4 Fe3 Fe4 53.85(4) . . ?
C10 Fe4 C12 94.0(2) . . ?
C10 Fe4 C11 96.7(2) . . ?
C12 Fe4 C11 101.5(2) . . ?
C10 Fe4 S4 95.04(15) . . ?
C12 Fe4 S4 152.16(15) . . ?
C11 Fe4 S4 103.54(15) . . ?
C10 Fe4 S5 170.98(16) . . ?
C12 Fe4 S5 85.22(14) . . ?
C11 Fe4 S5 92.27(14) . . ?
S4 Fe4 S5 81.80(4) . . ?
C10 Fe4 Fe3 95.55(15) . . ?
C12 Fe4 Fe3 98.39(15) . . ?
C11 Fe4 Fe3 155.81(15) . . ?
S4 Fe4 Fe3 54.54(4) . . ?
S5 Fe4 Fe3 75.72(4) . . ?
P2 Ni1 P1 88.57(5) . . ?
P2 Ni1 S3 178.41(5) . . ?
P1 Ni1 S3 91.03(5) . . ?
P2 Ni1 S6 91.64(5) . . ?
P1 Ni1 S6 177.79(5) . . ?
S3 Ni1 S6 88.82(5) . . ?
C19 P1 C31 103.6(2) . . ?
C19 P1 C25 104.5(2) . . ?
C31 P1 C25 103.8(2) . . ?
C19 P1 Ni1 117.63(15) . . ?
C31 P1 Ni1 107.71(15) . . ?
C25 P1 Ni1 117.90(15) . . ?
C32 P2 C33 103.8(2) . . ?
C32 P2 C39 104.3(2) . . ?
C33 P2 C39 104.75(19) . . ?
C32 P2 Ni1 108.04(14) . . ?
C33 P2 Ni1 116.60(14) . . ?
C39 P2 Ni1 117.85(15) . . ?
C13 S1 Fe1 114.14(17) . . ?
C13 S1 Fe2 112.04(19) . . ?
Fe1 S1 Fe2 71.39(4) . . ?
C15 S2 Fe1 93.35(15) . . ?
C15 S3 Ni1 102.75(15) . . ?
C16 S4 Fe4 114.80(17) . . ?
C16 S4 Fe3 112.68(17) . . ?
Fe4 S4 Fe3 71.61(4) . . ?
C18 S5 Fe4 94.46(14) . . ?
C18 S6 Ni1 98.61(15) . . ?
O1 C1 Fe1 179.6(5) . . ?
O2 C2 Fe1 176.9(4) . . ?
O3 C3 Fe1 178.4(5) . . ?
O4 C4 Fe2 176.2(6) . . ?
O5 C5 Fe2 175.1(6) . . ?
O6 C6 Fe2 178.7(7) . . ?
O7 C7 Fe3 177.6(4) . . ?
O8 C8 Fe3 178.7(5) . . ?
O9 C9 Fe3 177.6(4) . . ?
O10 C10 Fe4 178.5(4) . . ?
O11 C11 Fe4 178.5(4) . . ?
O12 C12 Fe4 177.7(4) . . ?
C14 C13 S1 111.5(4) . . ?
C14 C13 H13A 109.3 . . ?
S1 C13 H13A 109.3 . . ?
C14 C13 H13B 109.3 . . ?
S1 C13 H13B 109.3 . . ?
H13A C13 H13B 108.0 . . ?
C13 C14 H14A 109.5 . . ?
C13 C14 H14B 109.5 . . ?
H14A C14 H14B 109.5 . . ?
C13 C14 H14C 109.5 . . ?
H14A C14 H14C 109.5 . . ?
H14B C14 H14C 109.5 . . ?
S3 C15 S2 120.8(2) . . ?
S3 C15 Fe2 126.6(2) . . ?
S2 C15 Fe2 112.5(2) . . ?
C17 C16 S4 110.6(4) . . ?
C17 C16 H16A 109.5 . . ?
S4 C16 H16A 109.5 . . ?
C17 C16 H16B 109.5 . . ?
S4 C16 H16B 109.5 . . ?
H16A C16 H16B 108.1 . . ?
C16 C17 H17A 109.5 . . ?
C16 C17 H17B 109.5 . . ?
H17A C17 H17B 109.5 . . ?
C16 C17 H17C 109.5 . . ?
H17A C17 H17C 109.5 . . ?
H17B C17 H17C 109.5 . . ?
S6 C18 S5 119.7(2) . . ?
S6 C18 Fe3 128.5(2) . . ?
S5 C18 Fe3 111.7(2) . . ?
C24 C19 C20 119.4(4) . . ?
C24 C19 P1 121.0(3) . . ?
C20 C19 P1 119.6(3) . . ?
C21 C20 C19 119.6(4) . . ?
C21 C20 H20 120.2 . . ?
C19 C20 H20 120.2 . . ?
C22 C21 C20 120.3(5) . . ?
C22 C21 H21 119.8 . . ?
C20 C21 H21 119.8 . . ?
C21 C22 C23 120.3(5) . . ?
C21 C22 H22 119.9 . . ?
C23 C22 H22 119.9 . . ?
C22 C23 C24 119.9(5) . . ?
C22 C23 H23 120.0 . . ?
C24 C23 H23 120.0 . . ?
C23 C24 C19 120.4(5) . . ?
C23 C24 H24 119.8 . . ?
C19 C24 H24 119.8 . . ?
C30 C25 C26 118.7(4) . . ?
C30 C25 P1 119.6(3) . . ?
C26 C25 P1 121.7(3) . . ?
C27 C26 C25 120.3(4) . . ?
C27 C26 H26 119.9 . . ?
C25 C26 H26 119.9 . . ?
C28 C27 C26 120.8(4) . . ?
C28 C27 H27 119.6 . . ?
C26 C27 H27 119.6 . . ?
C29 C28 C27 119.4(5) . . ?
C29 C28 H28 120.3 . . ?
C27 C28 H28 120.3 . . ?
C28 C29 C30 120.4(5) . . ?
C28 C29 H29 119.8 . . ?
C30 C29 H29 119.8 . . ?
C25 C30 C29 120.4(4) . . ?
C25 C30 H30 119.8 . . ?
C29 C30 H30 119.8 . . ?
C32 C31 P1 117.6(3) . . ?
C32 C31 H31 121.2 . . ?
P1 C31 H31 121.2 . . ?
C31 C32 P2 118.0(3) . . ?
C31 C32 H32 121.0 . . ?
P2 C32 H32 121.0 . . ?
C34 C33 C38 119.1(4) . . ?
C34 C33 P2 120.9(3) . . ?
C38 C33 P2 119.9(3) . . ?
C33 C34 C35 120.3(5) . . ?
C33 C34 H34 119.8 . . ?
C35 C34 H34 119.8 . . ?
C36 C35 C34 120.3(5) . . ?
C36 C35 H35 119.9 . . ?
C34 C35 H35 119.9 . . ?
C35 C36 C37 120.2(5) . . ?
C35 C36 H36 119.9 . . ?
C37 C36 H36 119.9 . . ?
C36 C37 C38 120.4(5) . . ?
C36 C37 H37 119.8 . . ?
C38 C37 H37 119.8 . . ?
C37 C38 C33 119.6(5) . . ?
C37 C38 H38 120.2 . . ?
C33 C38 H38 120.2 . . ?
C40 C39 C44 119.1(4) . . ?
C40 C39 P2 120.3(3) . . ?
C44 C39 P2 120.6(3) . . ?
C41 C40 C39 120.6(4) . . ?
C41 C40 H40 119.7 . . ?
C39 C40 H40 119.7 . . ?
C40 C41 C42 120.5(5) . . ?
C40 C41 H41 119.7 . . ?
C42 C41 H41 119.7 . . ?
C43 C42 C41 119.9(5) . . ?
C43 C42 H42 120.0 . . ?
C41 C42 H42 120.0 . . ?
C42 C43 C44 120.2(5) . . ?
C42 C43 H43 119.9 . . ?
C44 C43 H43 119.9 . . ?
C43 C44 C39 119.7(5) . . ?
C43 C44 H44 120.2 . . ?
C39 C44 H44 120.2 . . ?
Cl3' C45 Cl3 22.9(3) . . ?
Cl3' C45 Cl2' 107.2(5) . . ?
Cl3 C45 Cl2' 104.0(5) . . ?
Cl3' C45 Cl1' 119.7(5) . . ?
Cl3 C45 Cl1' 141.4(4) . . ?
Cl2' C45 Cl1' 98.3(5) . . ?
Cl3' C45 Cl2 111.5(5) . . ?
Cl3 C45 Cl2 102.8(4) . . ?
Cl2' C45 Cl2 14.0(5) . . ?
Cl1' C45 Cl2 106.1(4) . . ?
Cl3' C45 Cl1 83.5(4) . . ?
Cl3 C45 Cl1 105.9(4) . . ?
Cl2' C45 Cl1 108.1(5) . . ?
Cl1' C45 Cl1 36.4(2) . . ?
Cl2 C45 Cl1 121.3(4) . . ?
C46 Cl4 Cl5 48.8(4) . 5_577 ?
C46 Cl4 Cl6 49.7(4) . 5_577 ?
Cl5 Cl4 Cl6 91.1(2) 5_577 5_577 ?
Cl6 Cl5 C46 82.8(5) 5_577 5_577 ?
Cl6 Cl5 C46 60.2(5) 5_577 . ?
C46 Cl5 C46 51.8(7) 5_577 . ?
Cl6 Cl5 Cl4 134.2(5) 5_577 5_577 ?
C46 Cl5 Cl4 58.1(4) 5_577 5_577 ?
C46 Cl5 Cl4 76.2(4) . 5_577 ?
Cl5 Cl6 C46 83.3(5) 5_577 5_577 ?
Cl5 Cl6 C46 59.9(4) 5_577 . ?
C46 Cl6 C46 52.1(7) 5_577 . ?
Cl5 Cl6 Cl4 134.3(4) 5_577 5_577 ?
C46 Cl6 Cl4 57.5(4) 5_577 5_577 ?
C46 Cl6 Cl4 76.7(4) . 5_577 ?
C46 C46 Cl5 73.1(8) 5_577 5_577 ?
C46 C46 Cl6 70.8(8) 5_577 5_577 ?
Cl5 C46 Cl6 128.5(9) 5_577 5_577 ?
C46 C46 Cl4 92.2(10) 5_577 . ?
Cl5 C46 Cl4 73.1(5) 5_577 . ?
Cl6 C46 Cl4 72.8(5) 5_577 . ?
C46 C46 Cl6 57.1(6) 5_577 . ?
Cl5 C46 Cl6 37.3(3) 5_577 . ?
Cl6 C46 Cl6 127.9(7) 5_577 . ?
Cl4 C46 Cl6 107.1(6) . . ?
C46 C46 Cl5 55.1(6) 5_577 . ?
Cl5 C46 Cl5 128.2(7) 5_577 . ?
Cl6 C46 Cl5 36.6(3) 5_577 . ?
Cl4 C46 Cl5 106.2(6) . . ?
Cl6 C46 Cl5 103.6(5) . . ?

loop_
_geom_bond_atom_site_label_1
_geom_bond_atom_site_label_2
_geom_bond_distance
_geom_bond_site_symmetry_2
_geom_bond_publ_flag
Fe1 C3 1.784(5) . ?
Fe1 C2 1.803(6) . ?
Fe1 C1 1.809(6) . ?
Fe1 S1 2.2376(13) . ?
Fe1 S2 2.3036(14) . ?
Fe1 Fe2 2.6209(12) . ?
Fe2 C6 1.789(6) . ?
Fe2 C4 1.794(5) . ?
Fe2 C5 1.809(6) . ?
Fe2 C15 1.968(4) . ?
Fe2 S1 2.2544(16) . ?
Fe3 C8 1.799(5) . ?
Fe3 C7 1.801(5) . ?
Fe3 C9 1.811(4) . ?
Fe3 C18 1.981(4) . ?
Fe3 S4 2.2578(14) . ?
Fe3 Fe4 2.6303(10) . ?
Fe4 C10 1.779(4) . ?
Fe4 C12 1.798(5) . ?
Fe4 C11 1.812(5) . ?
Fe4 S4 2.2383(14) . ?
Fe4 S5 2.2959(12) . ?
Ni1 P2 2.1612(12) . ?
Ni1 P1 2.1635(12) . ?
Ni1 S3 2.2356(12) . ?
Ni1 S6 2.2513(12) . ?
P1 C19 1.812(4) . ?
P1 C31 1.819(4) . ?
P1 C25 1.824(4) . ?
P2 C32 1.807(4) . ?
P2 C33 1.813(4) . ?
P2 C39 1.813(4) . ?
S1 C13 1.827(5) . ?
S2 C15 1.687(4) . ?
S3 C15 1.676(5) . ?
S4 C16 1.821(4) . ?
S5 C18 1.679(4) . ?
S6 C18 1.678(4) . ?
O1 C1 1.143(6) . ?
O2 C2 1.142(6) . ?
O3 C3 1.134(6) . ?
O4 C4 1.148(6) . ?
O5 C5 1.132(6) . ?
O6 C6 1.148(7) . ?
O7 C7 1.142(6) . ?
O8 C8 1.137(5) . ?
O9 C9 1.142(5) . ?
O10 C10 1.153(5) . ?
O11 C11 1.133(6) . ?
O12 C12 1.142(5) . ?
C13 C14 1.501(8) . ?
C13 H13A 0.9700 . ?
C13 H13B 0.9700 . ?
C14 H14A 0.9600 . ?
C14 H14B 0.9600 . ?
C14 H14C 0.9600 . ?
C16 C17 1.511(7) . ?
C16 H16A 0.9700 . ?
C16 H16B 0.9700 . ?
C17 H17A 0.9600 . ?
C17 H17B 0.9600 . ?
C17 H17C 0.9600 . ?
C19 C24 1.380(7) . ?
C19 C20 1.393(6) . ?
C20 C21 1.385(6) . ?
C20 H20 0.9300 . ?
C21 C22 1.369(8) . ?
C21 H21 0.9300 . ?
C22 C23 1.376(8) . ?
C22 H22 0.9300 . ?
C23 C24 1.379(7) . ?
C23 H23 0.9300 . ?
C24 H24 0.9300 . ?
C25 C30 1.386(6) . ?
C25 C26 1.388(6) . ?
C26 C27 1.383(7) . ?
C26 H26 0.9300 . ?
C27 C28 1.378(7) . ?
C27 H27 0.9300 . ?
C28 C29 1.367(7) . ?
C28 H28 0.9300 . ?
C29 C30 1.392(7) . ?
C29 H29 0.9300 . ?
C30 H30 0.9300 . ?
C31 C32 1.328(6) . ?
C31 H31 0.9300 . ?
C32 H32 0.9300 . ?
C33 C34 1.376(7) . ?
C33 C38 1.400(6) . ?
C34 C35 1.395(7) . ?
C34 H34 0.9300 . ?
C35 C36 1.362(8) . ?
C35 H35 0.9300 . ?
C36 C37 1.374(8) . ?
C36 H36 0.9300 . ?
C37 C38 1.389(6) . ?
C37 H37 0.9300 . ?
C38 H38 0.9300 . ?
C39 C40 1.381(6) . ?
C39 C44 1.403(6) . ?
C40 C41 1.374(7) . ?
C40 H40 0.9300 . ?
C41 C42 1.381(7) . ?
C41 H41 0.9300 . ?
C42 C43 1.373(7) . ?
C42 H42 0.9300 . ?
C43 C44 1.393(6) . ?
C43 H43 0.9300 . ?
C44 H44 0.9300 . ?
Cl1 C45 1.781(7) . ?
Cl2 C45 1.781(8) . ?
Cl3 C45 1.738(8) . ?
Cl1' C45 1.754(6) . ?
Cl2' C45 1.744(8) . ?
Cl3' C45 1.704(6) . ?
Cl4 C46 1.734(10) . ?
Cl4 Cl5 1.956(6) 5_577 ?
Cl4 Cl6 1.964(7) 5_577 ?
Cl5 Cl6 1.077(6) 5_577 ?
Cl5 C46 1.538(11) 5_577 ?
Cl5 C46 1.795(9) . ?
Cl5 Cl4 1.956(6) 5_577 ?
Cl6 Cl5 1.077(6) 5_577 ?
Cl6 C46 1.568(11) 5_577 ?
Cl6 C46 1.764(9) . ?
Cl6 Cl4 1.964(7) 5_577 ?
C46 C46 1.47(2) 5_577 ?
C46 Cl5 1.538(11) 5_577 ?
C46 Cl6 1.568(11) 5_577 ?

loop_
_geom_torsion_atom_site_label_1
_geom_torsion_atom_site_label_2
_geom_torsion_atom_site_label_3
_geom_torsion_atom_site_label_4
_geom_torsion
_geom_torsion_site_symmetry_1
_geom_torsion_site_symmetry_2
_geom_torsion_site_symmetry_3
_geom_torsion_site_symmetry_4
_geom_torsion_publ_flag
C3 Fe1 Fe2 C6 93.0(2) . . . . ?
C2 Fe1 Fe2 C6 -149.6(4) . . . . ?
C1 Fe1 Fe2 C6 0.1(2) . . . . ?
S1 Fe1 Fe2 C6 -175.31(18) . . . . ?
S2 Fe1 Fe2 C6 -84.61(18) . . . . ?
C3 Fe1 Fe2 C4 -0.4(2) . . . . ?
C2 Fe1 Fe2 C4 116.9(4) . . . . ?
C1 Fe1 Fe2 C4 -93.3(2) . . . . ?
S1 Fe1 Fe2 C4 91.22(18) . . . . ?
S2 Fe1 Fe2 C4 -178.07(18) . . . . ?
C3 Fe1 Fe2 C5 -108.8(4) . . . . ?
C2 Fe1 Fe2 C5 8.6(5) . . . . ?
C1 Fe1 Fe2 C5 158.3(4) . . . . ?
S1 Fe1 Fe2 C5 -17.2(3) . . . . ?
S2 Fe1 Fe2 C5 73.5(3) . . . . ?
C3 Fe1 Fe2 C15 177.5(2) . . . . ?
C2 Fe1 Fe2 C15 -65.2(4) . . . . ?
C1 Fe1 Fe2 C15 84.6(2) . . . . ?
S1 Fe1 Fe2 C15 -90.86(14) . . . . ?
S2 Fe1 Fe2 C15 -0.16(13) . . . . ?
C3 Fe1 Fe2 S1 -91.66(16) . . . . ?
C2 Fe1 Fe2 S1 25.7(3) . . . . ?
C1 Fe1 Fe2 S1 175.43(17) . . . . ?
S2 Fe1 Fe2 S1 90.70(5) . . . . ?
C8 Fe3 Fe4 C10 93.8(2) . . . . ?
C7 Fe3 Fe4 C10 -109.4(3) . . . . ?
C9 Fe3 Fe4 C10 -0.1(2) . . . . ?
C18 Fe3 Fe4 C10 178.02(18) . . . . ?
S4 Fe3 Fe4 C10 -92.24(15) . . . . ?
C8 Fe3 Fe4 C12 -1.1(2) . . . . ?
C7 Fe3 Fe4 C12 155.7(3) . . . . ?
C9 Fe3 Fe4 C12 -95.0(2) . . . . ?
C18 Fe3 Fe4 C12 83.14(18) . . . . ?
S4 Fe3 Fe4 C12 172.88(14) . . . . ?
C8 Fe3 Fe4 C11 -146.1(4) . . . . ?
C7 Fe3 Fe4 C11 10.7(5) . . . . ?
C9 Fe3 Fe4 C11 120.0(4) . . . . ?
C18 Fe3 Fe4 C11 -61.9(4) . . . . ?
S4 Fe3 Fe4 C11 27.9(3) . . . . ?
C8 Fe3 Fe4 S4 -173.94(15) . . . . ?
C7 Fe3 Fe4 S4 -17.2(3) . . . . ?
C9 Fe3 Fe4 S4 92.13(14) . . . . ?
C18 Fe3 Fe4 S4 -89.74(12) . . . . ?
C8 Fe3 Fe4 S5 -83.91(15) . . . . ?
C7 Fe3 Fe4 S5 72.9(3) . . . . ?
C9 Fe3 Fe4 S5 -177.84(14) . . . . ?
C18 Fe3 Fe4 S5 0.30(12) . . . . ?
S4 Fe3 Fe4 S5 90.03(5) . . . . ?
P2 Ni1 P1 C19 -118.95(17) . . . . ?
S3 Ni1 P1 C19 62.59(17) . . . . ?
S6 Ni1 P1 C19 -23.5(12) . . . . ?
P2 Ni1 P1 C31 -2.49(15) . . . . ?
S3 Ni1 P1 C31 179.05(15) . . . . ?
S6 Ni1 P1 C31 93.0(11) . . . . ?
P2 Ni1 P1 C25 114.46(15) . . . . ?
S3 Ni1 P1 C25 -64.00(15) . . . . ?
S6 Ni1 P1 C25 -150.0(11) . . . . ?
P1 Ni1 P2 C32 1.41(16) . . . . ?
S3 Ni1 P2 C32 76.8(17) . . . . ?
S6 Ni1 P2 C32 -176.39(16) . . . . ?
P1 Ni1 P2 C33 -114.87(17) . . . . ?
S3 Ni1 P2 C33 -39.5(18) . . . . ?
S6 Ni1 P2 C33 67.33(17) . . . . ?
P1 Ni1 P2 C39 119.22(15) . . . . ?
S3 Ni1 P2 C39 -165.4(17) . . . . ?
S6 Ni1 P2 C39 -58.58(15) . . . . ?
C3 Fe1 S1 C13 -12.8(3) . . . . ?
C2 Fe1 S1 C13 84.8(3) . . . . ?
C1 Fe1 S1 C13 -116.1(4) . . . . ?
S2 Fe1 S1 C13 175.4(2) . . . . ?
Fe2 Fe1 S1 C13 -106.4(2) . . . . ?
C3 Fe1 S1 Fe2 93.67(17) . . . . ?
C2 Fe1 S1 Fe2 -168.79(16) . . . . ?
C1 Fe1 S1 Fe2 -9.7(4) . . . . ?
S2 Fe1 S1 Fe2 -78.16(4) . . . . ?
C6 Fe2 S1 C13 119.5(5) . . . . ?
C4 Fe2 S1 C13 14.4(3) . . . . ?
C5 Fe2 S1 C13 -78.8(2) . . . . ?
C15 Fe2 S1 C13 -171.0(2) . . . . ?
Fe1 Fe2 S1 C13 109.22(19) . . . . ?
C6 Fe2 S1 Fe1 10.3(4) . . . . ?
C4 Fe2 S1 Fe1 -94.85(17) . . . . ?
C5 Fe2 S1 Fe1 171.97(15) . . . . ?
C15 Fe2 S1 Fe1 79.79(13) . . . . ?
C3 Fe1 S2 C15 -15.8(11) . . . . ?
C2 Fe1 S2 C15 156.7(2) . . . . ?
C1 Fe1 S2 C15 -98.7(2) . . . . ?
S1 Fe1 S2 C15 55.48(16) . . . . ?
Fe2 Fe1 S2 C15 0.18(15) . . . . ?
P2 Ni1 S3 C15 179(100) . . . . ?
P1 Ni1 S3 C15 -105.77(16) . . . . ?
S6 Ni1 S3 C15 72.02(16) . . . . ?
C10 Fe4 S4 C16 -13.9(2) . . . . ?
C12 Fe4 S4 C16 -122.3(4) . . . . ?
C11 Fe4 S4 C16 84.3(2) . . . . ?
S5 Fe4 S4 C16 174.64(19) . . . . ?
Fe3 Fe4 S4 C16 -107.10(19) . . . . ?
C10 Fe4 S4 Fe3 93.23(15) . . . . ?
C12 Fe4 S4 Fe3 -15.2(3) . . . . ?
C11 Fe4 S4 Fe3 -168.64(14) . . . . ?
S5 Fe4 S4 Fe3 -78.27(4) . . . . ?
C8 Fe3 S4 C16 123.6(4) . . . . ?
C7 Fe3 S4 C16 -77.8(2) . . . . ?
C9 Fe3 S4 C16 17.4(2) . . . . ?
C18 Fe3 S4 C16 -169.6(2) . . . . ?
Fe4 Fe3 S4 C16 109.88(19) . . . . ?
C8 Fe3 S4 Fe4 13.7(3) . . . . ?
C7 Fe3 S4 Fe4 172.31(14) . . . . ?
C9 Fe3 S4 Fe4 -92.49(15) . . . . ?
C18 Fe3 S4 Fe4 80.48(13) . . . . ?
C10 Fe4 S5 C18 -15.0(10) . . . . ?
C12 Fe4 S5 C18 -100.3(2) . . . . ?
C11 Fe4 S5 C18 158.4(2) . . . . ?
S4 Fe4 S5 C18 55.04(15) . . . . ?
Fe3 Fe4 S5 C18 -0.34(14) . . . . ?
P2 Ni1 S6 C18 -104.73(15) . . . . ?
P1 Ni1 S6 C18 159.8(11) . . . . ?
S3 Ni1 S6 C18 73.75(15) . . . . ?
C3 Fe1 C1 O1 -175(100) . . . . ?
C2 Fe1 C1 O1 87(100) . . . . ?
S1 Fe1 C1 O1 -71(100) . . . . ?
S2 Fe1 C1 O1 -4(100) . . . . ?
Fe2 Fe1 C1 O1 -79(100) . . . . ?
C3 Fe1 C2 O2 111(8) . . . . ?
C1 Fe1 C2 O2 -155(8) . . . . ?
S1 Fe1 C2 O2 15(8) . . . . ?
S2 Fe1 C2 O2 -67(8) . . . . ?
Fe2 Fe1 C2 O2 -6(9) . . . . ?
C2 Fe1 C3 O3 21(18) . . . . ?
C1 Fe1 C3 O3 -84(18) . . . . ?
S1 Fe1 C3 O3 123(18) . . . . ?
S2 Fe1 C3 O3 -166(17) . . . . ?
Fe2 Fe1 C3 O3 178(100) . . . . ?
C6 Fe2 C4 O4 57(7) . . . . ?
C5 Fe2 C4 O4 -49(7) . . . . ?
C15 Fe2 C4 O4 135(6) . . . . ?
S1 Fe2 C4 O4 -149(7) . . . . ?
Fe1 Fe2 C4 O4 157(7) . . . . ?
C6 Fe2 C5 O5 -152(5) . . . . ?
C4 Fe2 C5 O5 -59(5) . . . . ?
C15 Fe2 C5 O5 121(5) . . . . ?
S1 Fe2 C5 O5 36(5) . . . . ?
Fe1 Fe2 C5 O5 50(5) . . . . ?
C4 Fe2 C6 O6 95(26) . . . . ?
C5 Fe2 C6 O6 -172(100) . . . . ?
C15 Fe2 C6 O6 -79(26) . . . . ?
S1 Fe2 C6 O6 -10(26) . . . . ?
Fe1 Fe2 C6 O6 -2(26) . . . . ?
C8 Fe3 C7 O7 -134(11) . . . . ?
C9 Fe3 C7 O7 -40(11) . . . . ?
C18 Fe3 C7 O7 139(11) . . . . ?
S4 Fe3 C7 O7 56(11) . . . . ?
Fe4 Fe3 C7 O7 70(11) . . . . ?
C7 Fe3 C8 O8 -4(20) . . . . ?
C9 Fe3 C8 O8 -99(20) . . . . ?
C18 Fe3 C8 O8 88(20) . . . . ?
S4 Fe3 C8 O8 154(19) . . . . ?
Fe4 Fe3 C8 O8 165(100) . . . . ?
C8 Fe3 C9 O9 46(11) . . . . ?
C7 Fe3 C9 O9 -57(11) . . . . ?
C18 Fe3 C9 O9 133(10) . . . . ?
S4 Fe3 C9 O9 -158(11) . . . . ?
Fe4 Fe3 C9 O9 148(11) . . . . ?
C12 Fe4 C10 O10 -60(18) . . . . ?
C11 Fe4 C10 O10 42(18) . . . . ?
S4 Fe4 C10 O10 147(18) . . . . ?
S5 Fe4 C10 O10 -144(18) . . . . ?
Fe3 Fe4 C10 O10 -159(100) . . . . ?
C10 Fe4 C11 O11 -140(18) . . . . ?
C12 Fe4 C11 O11 -44(18) . . . . ?
S4 Fe4 C11 O11 124(18) . . . . ?
S5 Fe4 C11 O11 41(18) . . . . ?
Fe3 Fe4 C11 O11 101(18) . . . . ?
C10 Fe4 C12 O12 148(11) . . . . ?
C11 Fe4 C12 O12 50(11) . . . . ?
S4 Fe4 C12 O12 -103(11) . . . . ?
S5 Fe4 C12 O12 -41(11) . . . . ?
Fe3 Fe4 C12 O12 -116(11) . . . . ?
Fe1 S1 C13 C14 -87.9(4) . . . . ?
Fe2 S1 C13 C14 -166.6(3) . . . . ?
Ni1 S3 C15 S2 12.8(3) . . . . ?
Ni1 S3 C15 Fe2 -165.0(2) . . . . ?
Fe1 S2 C15 S3 -178.3(3) . . . . ?
Fe1 S2 C15 Fe2 -0.3(2) . . . . ?
C6 Fe2 C15 S3 -81.3(4) . . . . ?
C4 Fe2 C15 S3 -160(2) . . . . ?
C5 Fe2 C15 S3 24.9(3) . . . . ?
S1 Fe2 C15 S3 123.7(3) . . . . ?
Fe1 Fe2 C15 S3 178.1(3) . . . . ?
C6 Fe2 C15 S2 100.8(3) . . . . ?
C4 Fe2 C15 S2 22(3) . . . . ?
C5 Fe2 C15 S2 -153.0(3) . . . . ?
S1 Fe2 C15 S2 -54.3(2) . . . . ?
Fe1 Fe2 C15 S2 0.23(19) . . . . ?
Fe4 S4 C16 C17 -85.1(4) . . . . ?
Fe3 S4 C16 C17 -164.5(3) . . . . ?
Ni1 S6 C18 S5 12.8(3) . . . . ?
Ni1 S6 C18 Fe3 -163.4(2) . . . . ?
Fe4 S5 C18 S6 -176.3(2) . . . . ?
Fe4 S5 C18 Fe3 0.5(2) . . . . ?
C8 Fe3 C18 S6 -82.2(3) . . . . ?
C7 Fe3 C18 S6 21.2(3) . . . . ?
C9 Fe3 C18 S6 -169.7(12) . . . . ?
S4 Fe3 C18 S6 121.5(3) . . . . ?
Fe4 Fe3 C18 S6 176.0(3) . . . . ?
C8 Fe3 C18 S5 101.4(3) . . . . ?
C7 Fe3 C18 S5 -155.2(2) . . . . ?
C9 Fe3 C18 S5 13.9(15) . . . . ?
S4 Fe3 C18 S5 -54.91(19) . . . . ?
Fe4 Fe3 C18 S5 -0.42(17) . . . . ?
C31 P1 C19 C24 -24.0(4) . . . . ?
C25 P1 C19 C24 -132.5(4) . . . . ?
Ni1 P1 C19 C24 94.7(4) . . . . ?
C31 P1 C19 C20 157.1(4) . . . . ?
C25 P1 C19 C20 48.6(4) . . . . ?
Ni1 P1 C19 C20 -84.3(4) . . . . ?
C24 C19 C20 C21 0.8(7) . . . . ?
P1 C19 C20 C21 179.8(4) . . . . ?
C19 C20 C21 C22 1.2(8) . . . . ?
C20 C21 C22 C23 -1.6(9) . . . . ?
C21 C22 C23 C24 0.0(9) . . . . ?
C22 C23 C24 C19 2.0(9) . . . . ?
C20 C19 C24 C23 -2.4(8) . . . . ?
P1 C19 C24 C23 178.6(4) . . . . ?
C19 P1 C25 C30 -150.9(4) . . . . ?
C31 P1 C25 C30 100.8(4) . . . . ?
Ni1 P1 C25 C30 -18.2(4) . . . . ?
C19 P1 C25 C26 30.8(4) . . . . ?
C31 P1 C25 C26 -77.5(4) . . . . ?
Ni1 P1 C25 C26 163.5(3) . . . . ?
C30 C25 C26 C27 1.1(7) . . . . ?
P1 C25 C26 C27 179.4(3) . . . . ?
C25 C26 C27 C28 -0.2(7) . . . . ?
C26 C27 C28 C29 -0.9(7) . . . . ?
C27 C28 C29 C30 1.1(8) . . . . ?
C26 C25 C30 C29 -0.9(7) . . . . ?
P1 C25 C30 C29 -179.3(4) . . . . ?
C28 C29 C30 C25 -0.1(8) . . . . ?
C19 P1 C31 C32 128.9(4) . . . . ?
C25 P1 C31 C32 -122.2(4) . . . . ?
Ni1 P1 C31 C32 3.6(4) . . . . ?
P1 C31 C32 P2 -2.6(5) . . . . ?
C33 P2 C32 C31 124.8(4) . . . . ?
C39 P2 C32 C31 -125.7(4) . . . . ?
Ni1 P2 C32 C31 0.5(4) . . . . ?
C32 P2 C33 C34 -23.4(4) . . . . ?
C39 P2 C33 C34 -132.6(4) . . . . ?
Ni1 P2 C33 C34 95.2(4) . . . . ?
C32 P2 C33 C38 158.2(3) . . . . ?
C39 P2 C33 C38 49.1(4) . . . . ?
Ni1 P2 C33 C38 -83.2(4) . . . . ?
C38 C33 C34 C35 -0.4(7) . . . . ?
P2 C33 C34 C35 -178.8(4) . . . . ?
C33 C34 C35 C36 -0.7(8) . . . . ?
C34 C35 C36 C37 1.3(8) . . . . ?
C35 C36 C37 C38 -0.7(8) . . . . ?
C36 C37 C38 C33 -0.5(7) . . . . ?
C34 C33 C38 C37 1.0(7) . . . . ?
P2 C33 C38 C37 179.4(4) . . . . ?
C32 P2 C39 C40 108.5(4) . . . . ?
C33 P2 C39 C40 -142.7(4) . . . . ?
Ni1 P2 C39 C40 -11.2(4) . . . . ?
C32 P2 C39 C44 -68.6(4) . . . . ?
C33 P2 C39 C44 40.1(4) . . . . ?
Ni1 P2 C39 C44 171.6(3) . . . . ?
C44 C39 C40 C41 -0.2(7) . . . . ?
P2 C39 C40 C41 -177.4(4) . . . . ?
C39 C40 C41 C42 -0.5(9) . . . . ?
C40 C41 C42 C43 1.0(9) . . . . ?
C41 C42 C43 C44 -0.8(8) . . . . ?
C42 C43 C44 C39 0.2(7) . . . . ?
C40 C39 C44 C43 0.3(7) . . . . ?
P2 C39 C44 C43 177.5(3) . . . . ?
Cl5 Cl4 C46 C46 71.6(7) 5_577 . . 5_577 ?
Cl6 Cl4 C46 C46 -69.1(7) 5_577 . . 5_577 ?
Cl6 Cl4 C46 Cl5 -140.8(7) 5_577 . . 5_577 ?
Cl5 Cl4 C46 Cl6 140.8(7) 5_577 . . 5_577 ?
Cl5 Cl4 C46 Cl6 15.5(3) 5_577 . . . ?
Cl6 Cl4 C46 Cl6 -125.3(7) 5_577 . . . ?
Cl5 Cl4 C46 Cl5 125.8(8) 5_577 . . . ?
Cl6 Cl4 C46 Cl5 -15.0(3) 5_577 . . . ?
Cl5 Cl6 C46 C46 -106.2(10) 5_577 . . 5_577 ?
Cl4 Cl6 C46 C46 59.0(7) 5_577 . . 5_577 ?
C46 Cl6 C46 Cl5 106.2(10) 5_577 . . 5_577 ?
Cl4 Cl6 C46 Cl5 165.2(6) 5_577 . . 5_577 ?
Cl5 Cl6 C46 Cl6 -106.2(10) 5_577 . . 5_577 ?
C46 Cl6 C46 Cl6 0.000(1) 5_577 . . 5_577 ?
Cl4 Cl6 C46 Cl6 59.0(7) 5_577 . . 5_577 ?
Cl5 Cl6 C46 Cl4 -25.0(5) 5_577 . . . ?
C46 Cl6 C46 Cl4 81.2(9) 5_577 . . . ?
Cl4 Cl6 C46 Cl4 140.2(6) 5_577 . . . ?
Cl5 Cl6 C46 Cl5 -137.1(8) 5_577 . . . ?
C46 Cl6 C46 Cl5 -30.8(4) 5_577 . . . ?
Cl4 Cl6 C46 Cl5 28.1(4) 5_577 . . . ?
Cl6 Cl5 C46 C46 105.5(10) 5_577 . . 5_577 ?
Cl4 Cl5 C46 C46 -60.0(7) 5_577 . . 5_577 ?
Cl6 Cl5 C46 Cl5 105.5(10) 5_577 . . 5_577 ?
C46 Cl5 C46 Cl5 0.000(1) 5_577 . . 5_577 ?
Cl4 Cl5 C46 Cl5 -60.0(7) 5_577 . . 5_577 ?
C46 Cl5 C46 Cl6 -105.5(10) 5_577 . . 5_577 ?
Cl4 Cl5 C46 Cl6 -165.5(6) 5_577 . . 5_577 ?
Cl6 Cl5 C46 Cl4 24.5(5) 5_577 . . . ?
C46 Cl5 C46 Cl4 -81.1(9) 5_577 . . . ?
Cl4 Cl5 C46 Cl4 -141.1(6) 5_577 . . . ?
Cl6 Cl5 C46 Cl6 137.2(7) 5_577 . . . ?
C46 Cl5 C46 Cl6 31.7(4) 5_577 . . . ?
Cl4 Cl5 C46 Cl6 -28.3(4) 5_577 . . . ?
